data_4062025
loop_
_publ_author_name
'Chehata, Alexander'
'Oviedo, Alberto'
'Ar\'evalo, Alma'
'Bern\`es, Sylvain'
'Garc\'ia, Juventino J.'

_publ_section_title
;
Reactivity of [Ru3(CO)12] with dibenzothiophene and methyl- benzo
 and dibenzothiophenes
;
_journal_name_full Organometallics
_journal_year 2003
_chemical_formula_sum 'C17 H8 O8 Ru3'
_chemical_formula_weight 643.44
_space_group_IT_number 2
_symmetry_cell_setting triclinic
_symmetry_space_group_name_Hall '-P 1'
_symmetry_space_group_name_H-M 'P -1'
_cell_angle_alpha 102.708(9)
_cell_angle_beta 90.403(11)
_cell_angle_gamma 117.640(9)
_cell_formula_units_Z 2
_cell_length_a 8.2086(12)
_cell_length_b 8.5820(10)
_cell_length_c 15.9425(18)
_cell_measurement_temperature 293(2)
_cell_volume 962.8(2)
_diffrn_ambient_temperature 293(2)
_exptl_crystal_density_diffrn 2.220
_cod_depositor_comments
;
The following automatic conversions were performed:
'_symmetry_cell_setting' value 'Triclinic' changed to 'triclinic'
according to '/home/saulius/struct/CIF-dictionaries/cif_core.dic'
dictionary named 'cif_core.dic' version 2.4.1 from 2010-06-29.

Automatic conversion script
Id: cif_fix_enum 1527 2010-12-29 10:47:43Z saulius 
;
_cod_database_code 4062025

loop_
_symmetry_equiv_pos_as_xyz
'x, y, z'
'-x, -y, -z'

loop_
_atom_site_label
_atom_site_type_symbol
_atom_site_fract_x
_atom_site_fract_y
_atom_site_fract_z
_atom_site_U_iso_or_equiv
_atom_site_adp_type
_atom_site_occupancy
_atom_site_symmetry_multiplicity
_atom_site_calc_flag
_atom_site_refinement_flags
_atom_site_disorder_assembly
_atom_site_disorder_group
Ru1 Ru 0.70006(9) 1.09508(9) 0.37548(4) 0.03970(19) Uani 1 1 d . . .
Ru2 Ru 0.95588(9) 1.09717(8) 0.24589(4) 0.03621(18) Uani 1 1 d . . .
Ru3 Ru 0.63847(10) 0.83555(9) 0.13537(4) 0.0424(2) Uani 1 1 d . . .
C1 C 0.5668(11) 0.9941(12) 0.2311(6) 0.0431(18) Uani 1 1 d . . .
C2 C 0.4305(13) 0.9433(14) 0.2862(6) 0.054(2) Uani 1 1 d . . .
H2A H 0.3540 0.8133 0.2821 0.065 Uiso 1 1 calc R . .
C3 C 0.4179(15) 1.0689(18) 0.3570(7) 0.071(3) Uani 1 1 d . . .
H3A H 0.3304 1.0238 0.3983 0.085 Uiso 1 1 calc R . .
C4 C 0.5418(15) 1.2544(16) 0.3730(6) 0.060(3) Uani 1 1 d . . .
H4A H 0.5435 1.3388 0.4261 0.072 Uiso 1 1 calc R . .
C5 C 0.6827(13) 1.3136(12) 0.3196(6) 0.048(2) Uani 1 1 d . . .
H5A H 0.7839 1.4389 0.3370 0.057 Uiso 1 1 calc R . .
C6 C 0.6942(11) 1.1888(11) 0.2469(5) 0.0396(17) Uani 1 1 d . . .
C7 C 0.8291(13) 1.2399(11) 0.1856(5) 0.0438(19) Uani 1 1 d . . .
C8 C 0.8149(13) 1.0921(12) 0.1228(5) 0.050(2) Uani 1 1 d . . .
H8A H 0.8797 1.1095 0.0715 0.059 Uiso 1 1 calc R . .
C9 C 0.9425(16) 1.4376(12) 0.1833(7) 0.063(3) Uani 1 1 d . . .
H9A H 0.8662 1.4732 0.1551 0.094 Uiso 1 1 calc R . .
H9B H 1.0458 1.4518 0.1518 0.094 Uiso 1 1 calc R . .
H9C H 0.9872 1.5126 0.2414 0.094 Uiso 1 1 calc R . .
C10 C 0.6796(14) 0.8972(14) 0.4127(6) 0.055(2) Uani 1 1 d . . .
O10 O 0.6618(13) 0.7730(11) 0.4378(6) 0.081(2) Uani 1 1 d . . .
C11 C 0.8793(16) 1.2422(14) 0.4724(6) 0.059(3) Uani 1 1 d . . .
O11 O 0.9798(14) 1.3264(12) 0.5320(5) 0.095(3) Uani 1 1 d . . .
C12 C 1.1373(13) 1.3091(13) 0.3305(7) 0.054(2) Uani 1 1 d . . .
O12 O 1.2443(11) 1.4379(11) 0.3776(6) 0.089(3) Uani 1 1 d . . .
C13 C 1.1330(14) 1.0907(14) 0.1718(7) 0.055(2) Uani 1 1 d . . .
O13 O 1.2380(13) 1.0831(13) 0.1301(6) 0.089(3) Uani 1 1 d . . .
C14 C 0.9488(13) 0.9038(13) 0.2909(6) 0.051(2) Uani 1 1 d . . .
O14 O 0.9532(11) 0.7962(10) 0.3174(5) 0.068(2) Uani 1 1 d . . .
C15 C 0.5318(13) 0.6273(12) 0.1861(6) 0.054(2) Uani 1 1 d . . .
O15 O 0.4764(14) 0.5127(12) 0.2191(7) 0.099(3) Uani 1 1 d . . .
C16 C 0.7557(18) 0.7329(13) 0.0518(7) 0.068(3) Uani 1 1 d . . .
O16 O 0.8292(16) 0.6767(12) 0.0027(6) 0.104(4) Uani 1 1 d . . .
C17 C 0.4289(18) 0.7753(14) 0.0578(7) 0.075(3) Uani 1 1 d . . .
O17 O 0.3068(19) 0.7437(15) 0.0134(8) 0.141(5) Uani 1 1 d . . .

loop_
_atom_site_aniso_label
_atom_site_aniso_U_11
_atom_site_aniso_U_22
_atom_site_aniso_U_33
_atom_site_aniso_U_23
_atom_site_aniso_U_13
_atom_site_aniso_U_12
Ru1 0.0407(4) 0.0411(4) 0.0329(3) 0.0087(3) 0.0049(3) 0.0163(3)
Ru2 0.0377(3) 0.0287(3) 0.0391(3) 0.0091(2) 0.0067(3) 0.0131(3)
Ru3 0.0538(4) 0.0283(3) 0.0334(3) 0.0050(2) -0.0007(3) 0.0114(3)
C1 0.037(4) 0.045(5) 0.045(4) 0.009(4) -0.004(3) 0.019(4)
C2 0.040(5) 0.053(5) 0.055(5) 0.005(4) -0.001(4) 0.014(4)
C3 0.054(6) 0.092(9) 0.063(7) 0.004(6) 0.009(5) 0.039(6)
C4 0.060(6) 0.079(7) 0.047(5) 0.002(5) 0.003(4) 0.043(6)
C5 0.054(5) 0.042(5) 0.044(5) 0.002(4) -0.006(4) 0.024(4)
C6 0.041(4) 0.040(4) 0.039(4) 0.006(3) -0.005(3) 0.022(4)
C7 0.056(5) 0.034(4) 0.037(4) 0.014(3) 0.002(4) 0.016(4)
C8 0.061(6) 0.049(5) 0.031(4) 0.014(4) 0.007(4) 0.019(4)
C9 0.082(7) 0.030(4) 0.067(6) 0.013(4) 0.014(5) 0.019(5)
C10 0.062(6) 0.052(5) 0.055(5) 0.023(4) 0.025(5) 0.027(5)
O10 0.113(7) 0.067(5) 0.079(5) 0.038(4) 0.033(5) 0.049(5)
C11 0.078(7) 0.055(6) 0.043(5) 0.012(4) -0.016(5) 0.031(5)
O11 0.117(8) 0.076(6) 0.064(5) 0.015(4) -0.029(5) 0.025(5)
C12 0.046(5) 0.045(5) 0.063(6) 0.009(4) 0.015(4) 0.016(4)
O12 0.060(5) 0.052(4) 0.102(7) -0.026(4) -0.003(4) 0.004(4)
C13 0.059(6) 0.055(6) 0.063(6) 0.027(5) 0.026(5) 0.032(5)
O13 0.094(6) 0.095(6) 0.096(6) 0.027(5) 0.052(5) 0.059(6)
C14 0.054(5) 0.052(5) 0.053(5) 0.016(4) 0.012(4) 0.030(5)
O14 0.082(5) 0.056(4) 0.084(5) 0.032(4) 0.014(4) 0.040(4)
C15 0.049(5) 0.038(5) 0.054(5) 0.011(4) 0.001(4) 0.005(4)
O15 0.109(7) 0.073(6) 0.110(7) 0.057(6) 0.022(6) 0.025(5)
C16 0.109(9) 0.034(5) 0.050(5) 0.011(4) 0.019(6) 0.025(5)
O16 0.147(9) 0.065(5) 0.085(6) 0.008(5) 0.066(6) 0.044(6)
C17 0.092(9) 0.045(6) 0.059(6) 0.001(5) -0.032(6) 0.017(6)
O17 0.163(11) 0.085(7) 0.150(10) -0.015(7) -0.101(9) 0.059(8)

loop_
_geom_bond_atom_site_label_1
_geom_bond_atom_site_label_2
_geom_bond_distance
_geom_bond_site_symmetry_2
_geom_bond_publ_flag
Ru1 C10 1.857(10) . ?
Ru1 C11 1.880(10) . ?
Ru1 C3 2.232(11) . ?
Ru1 C2 2.255(9) . ?
Ru1 C4 2.287(10) . ?
Ru1 C5 2.305(9) . ?
Ru1 C1 2.335(8) . ?
Ru1 C6 2.369(8) . ?
Ru1 Ru2 2.9531(10) . ?
Ru2 C13 1.893(9) . ?
Ru2 C14 1.926(10) . ?
Ru2 C12 1.930(10) . ?
Ru2 C8 2.254(9) . ?
Ru2 C7 2.279(9) . ?
Ru2 Ru3 2.7751(11) . ?
Ru3 C17 1.902(12) . ?
Ru3 C16 1.941(12) . ?
Ru3 C15 1.951(9) . ?
Ru3 C8 2.056(9) . ?
Ru3 C1 2.090(9) . ?
C1 C2 1.393(13) . ?
C1 C6 1.463(12) . ?
C2 C3 1.420(14) . ?
C3 C4 1.397(16) . ?
C4 C5 1.407(14) . ?
C5 C6 1.432(12) . ?
C6 C7 1.459(12) . ?
C7 C8 1.388(12) . ?
C7 C9 1.520(11) . ?
C10 O10 1.166(12) . ?
C11 O11 1.113(12) . ?
C12 O12 1.131(12) . ?
C13 O13 1.110(11) . ?
C14 O14 1.111(11) . ?
C15 O15 1.126(12) . ?
C16 O16 1.149(13) . ?
C17 O17 1.110(14) . ?
